data_4313667
loop_
_publ_author_name
'K. Muralidharan'
'P. Venugopalan'
'Anil J. Elias'

_publ_section_title
;
 Ansa versus Spiro Substitution of Cyclophosphazenes: Is Fluorination
 Essential for Ansa to Spiro Transformation of Cyclophosphazenes?
;
_journal_name_full 'Inorganic Chemistry'
_journal_page_first 3176
_journal_page_last 3182
_journal_paper_doi 10.1021/ic034119v
_journal_volume 42
_journal_year 2003
_chemical_formula_sum 'C13 H15 Cl4 Fe N3 O2 P4 S'
_chemical_formula_weight 598.87
_space_group_IT_number 2
_symmetry_cell_setting triclinic
_symmetry_space_group_name_Hall '-P 1'
_symmetry_space_group_name_H-M 'P -1'
_atom_sites_solution_hydrogens geom
_atom_sites_solution_primary direct
_atom_sites_solution_secondary difmap
_audit_creation_method SHELXL-97
_cell_angle_alpha 98.490(10)
_cell_angle_beta 97.270(10)
_cell_angle_gamma 95.890(10)
_cell_formula_units_Z 2
_cell_length_a 8.4270(10)
_cell_length_b 9.6100(10)
_cell_length_c 14.2010(10)
_cell_measurement_temperature 293(2)
_cell_volume 1119.6(2)
_computing_structure_refinement 'SHELXL-97 (Sheldrick, 1997)'
_computing_structure_solution 'SHELXS-97 (Sheldrick, 1990)'
_diffrn_ambient_temperature 293(2)
_diffrn_measured_fraction_theta_full 0.997
_diffrn_measured_fraction_theta_max 0.997
_diffrn_radiation_monochromator graphite
_diffrn_radiation_source 'fine-focus sealed tube'
_diffrn_radiation_type MoK\a
_diffrn_radiation_wavelength 0.71073
_diffrn_reflns_av_R_equivalents 0.0134
_diffrn_reflns_av_sigmaI/netI 0.0248
_diffrn_reflns_limit_h_max 9
_diffrn_reflns_limit_h_min 0
_diffrn_reflns_limit_k_max 10
_diffrn_reflns_limit_k_min -10
_diffrn_reflns_limit_l_max 16
_diffrn_reflns_limit_l_min -16
_diffrn_reflns_number 3788
_diffrn_reflns_theta_full 24.00
_diffrn_reflns_theta_max 24.00
_diffrn_reflns_theta_min 2.16
_exptl_absorpt_coefficient_mu 1.546
_exptl_crystal_density_diffrn 1.776
_exptl_crystal_density_method 'not measured'
_exptl_crystal_F_000 600
_refine_diff_density_max 0.457
_refine_diff_density_min -0.244
_refine_diff_density_rms 0.054
_refine_ls_extinction_coef 0.0016(5)
_refine_ls_extinction_expression Fc^*^=kFc[1+0.001xFc^2^\l^3^/sin(2\q)]^-1/4^
_refine_ls_extinction_method SHELXL
_refine_ls_goodness_of_fit_ref 1.057
_refine_ls_hydrogen_treatment mixed
_refine_ls_matrix_type full
_refine_ls_number_parameters 254
_refine_ls_number_reflns 3501
_refine_ls_number_restraints 0
_refine_ls_restrained_S_all 1.057
_refine_ls_R_factor_all 0.0299
_refine_ls_R_factor_gt 0.0279
_refine_ls_shift/su_max 0.001
_refine_ls_shift/su_mean 0.000
_refine_ls_structure_factor_coef Fsqd
_refine_ls_weighting_details 'calc w=1/[\s^2^(Fo^2^)+(0.0317P)^2^+0.9458P] where P=(Fo^2^+2Fc^2^)/3'
_refine_ls_weighting_scheme calc
_refine_ls_wR_factor_gt 0.0750
_refine_ls_wR_factor_ref 0.0763
_reflns_number_gt 3273
_reflns_number_total 3501
_reflns_threshold_expression >2sigma(I)
_cod_data_source_file ic034119vrom20030203_123527_1.cif
_cod_data_source_block compound5
_cod_depositor_comments
;
The following automatic conversions were performed:

data name '_atom_site_symetry_multiplicity' was replaced with
'_atom_site_symmetry_multiplicity' as specified in the replacement
file 'data/replacement-values/replacement_tags.lst'.

Automatic conversion script
Id: cif_correct_tags 9268 2022-04-12 08:56:07Z antanas 
;
_cod_original_cell_volume 1119.64(19)
_cod_database_code 4313667

loop_
_symmetry_equiv_pos_as_xyz
'x, y, z'
'-x, -y, -z'

loop_
_atom_site_label
_atom_site_type_symbol
_atom_site_fract_x
_atom_site_fract_y
_atom_site_fract_z
_atom_site_U_iso_or_equiv
_atom_site_adp_type
_atom_site_occupancy
_atom_site_symmetry_multiplicity
_atom_site_calc_flag
_atom_site_refinement_flags
_atom_site_disorder_assembly
_atom_site_disorder_group
Fe1 Fe 0.37526(5) 0.26659(4) 0.33770(3) 0.04145(14) Uani 1 1 d . . .
Cl1 Cl 0.21772(9) 0.63399(7) -0.15961(6) 0.0498(2) Uani 1 1 d . . .
Cl2 Cl -0.32135(7) 0.28430(7) -0.14434(6) 0.04438(18) Uani 1 1 d . . .
Cl3 Cl 0.14570(12) 0.05778(10) -0.37040(6) 0.0659(3) Uani 1 1 d . . .
Cl4 Cl -0.07438(12) 0.26750(10) -0.44191(5) 0.0659(3) Uani 1 1 d . . .
S1 S 0.27969(8) 0.04370(7) -0.11291(5) 0.04138(18) Uani 1 1 d . . .
P1 P 0.25018(7) 0.17926(6) -0.00332(4) 0.02632(16) Uani 1 1 d . . .
P2 P 0.17599(7) 0.42379(7) -0.16643(5) 0.03013(16) Uani 1 1 d . . .
P3 P -0.09380(7) 0.24983(6) -0.15244(4) 0.02852(16) Uani 1 1 d . . .
P4 P 0.04000(9) 0.22287(8) -0.32005(5) 0.04007(19) Uani 1 1 d . . .
O1 O 0.3345(2) 0.39298(19) -0.10531(13) 0.0363(4) Uani 1 1 d . . .
O2 O -0.0700(2) 0.14387(18) -0.07838(13) 0.0349(4) Uani 1 1 d . . .
N1 N 0.0247(2) 0.3918(2) -0.11423(14) 0.0298(4) Uani 1 1 d . . .
N2 N 0.1716(3) 0.3523(3) -0.27428(16) 0.0464(6) Uani 1 1 d . . .
N3 N -0.0897(3) 0.1720(2) -0.25791(16) 0.0426(6) Uani 1 1 d . . .
C1 C 0.4953(7) 0.0992(5) 0.3592(3) 0.0915(16) Uani 1 1 d . . .
H1B H 0.4888 0.0115 0.3131 0.110 Uiso 1 1 calc R . .
C2 C 0.6031(5) 0.2204(8) 0.3631(4) 0.103(2) Uani 1 1 d . . .
H2B H 0.6890 0.2334 0.3236 0.124 Uiso 1 1 calc R . .
C3 C 0.5666(6) 0.3207(5) 0.4420(4) 0.0917(16) Uani 1 1 d . . .
H3B H 0.6226 0.4161 0.4664 0.110 Uiso 1 1 calc R . .
C4 C 0.4450(7) 0.2522(7) 0.4784(3) 0.0907(15) Uani 1 1 d . . .
H4A H 0.3937 0.2938 0.5323 0.109 Uiso 1 1 calc R . .
C5 C 0.4011(7) 0.1212(6) 0.4281(4) 0.0978(16) Uani 1 1 d . . .
H5A H 0.3145 0.0525 0.4399 0.117 Uiso 1 1 calc R . .
C6 C 0.2714(4) 0.4419(4) 0.3090(2) 0.0571(9) Uani 1 1 d . . .
H6A H 0.2930 0.5362 0.3486 0.068 Uiso 1 1 calc R . .
C7 C 0.1527(4) 0.3326(4) 0.3185(2) 0.0626(10) Uani 1 1 d . . .
H7A H 0.0775 0.3380 0.3659 0.075 Uiso 1 1 calc R . .
C8 C 0.1620(3) 0.2117(4) 0.2486(2) 0.0479(7) Uani 1 1 d . . .
H8A H 0.0937 0.1204 0.2387 0.057 Uiso 1 1 calc R . .
C9 C 0.2888(3) 0.2484(3) 0.19637(17) 0.0335(5) Uani 1 1 d . . .
C10 C 0.3560(4) 0.3915(3) 0.23413(19) 0.0427(7) Uani 1 1 d . . .
H10A H 0.4457 0.4449 0.2121 0.051 Uiso 1 1 calc R . .
C11 C 0.3417(3) 0.1536(3) 0.11515(17) 0.0320(5) Uani 1 1 d . . .
H11A H 0.3143 0.0556 0.1224 0.038 Uiso 1 1 calc R . .
H11B H 0.4580 0.1713 0.1194 0.038 Uiso 1 1 calc R . .
C12 C 0.0368(3) 0.1862(3) 0.01186(17) 0.0301(5) Uani 1 1 d . . .
H12A H 0.0081 0.1242 0.0567 0.036 Uiso 1 1 calc R . .
H12B H 0.0227 0.2821 0.0391 0.036 Uiso 1 1 calc R . .
C13 C 0.3375(3) 0.3620(3) -0.00887(18) 0.0335(5) Uani 1 1 d . . .
H13A H 0.2784 0.4282 0.0266 0.040 Uiso 1 1 calc R . .
H13B H 0.4483 0.3769 0.0227 0.040 Uiso 1 1 calc R . .

loop_
_atom_site_aniso_label
_atom_site_aniso_U_11
_atom_site_aniso_U_22
_atom_site_aniso_U_33
_atom_site_aniso_U_23
_atom_site_aniso_U_13
_atom_site_aniso_U_12
Fe1 0.0452(3) 0.0518(3) 0.0275(2) 0.00687(17) -0.00322(17) 0.01648(19)
Cl1 0.0430(4) 0.0388(4) 0.0743(5) 0.0243(3) 0.0162(3) 0.0047(3)
Cl2 0.0224(3) 0.0481(4) 0.0641(4) 0.0113(3) 0.0062(3) 0.0083(3)
Cl3 0.0780(6) 0.0770(6) 0.0477(4) -0.0006(4) 0.0132(4) 0.0435(5)
Cl4 0.0773(6) 0.0870(6) 0.0331(4) 0.0052(4) -0.0074(4) 0.0348(5)
S1 0.0424(4) 0.0429(4) 0.0370(4) -0.0046(3) 0.0085(3) 0.0088(3)
P1 0.0232(3) 0.0276(3) 0.0272(3) 0.0035(2) 0.0016(2) 0.0025(2)
P2 0.0250(3) 0.0351(3) 0.0314(3) 0.0091(3) 0.0053(3) 0.0021(3)
P3 0.0208(3) 0.0312(3) 0.0322(3) 0.0025(3) 0.0019(2) 0.0028(2)
P4 0.0396(4) 0.0534(4) 0.0263(3) -0.0003(3) 0.0022(3) 0.0148(3)
O1 0.0240(9) 0.0476(10) 0.0407(10) 0.0181(8) 0.0058(7) 0.0038(7)
O2 0.0256(9) 0.0324(9) 0.0434(10) 0.0085(8) -0.0054(7) -0.0018(7)
N1 0.0270(10) 0.0312(11) 0.0305(11) 0.0028(8) 0.0056(8) 0.0025(8)
N2 0.0393(13) 0.0666(16) 0.0335(12) 0.0059(11) 0.0126(10) 0.0016(11)
N3 0.0380(13) 0.0472(13) 0.0361(12) -0.0060(10) 0.0006(10) -0.0007(10)
C1 0.114(4) 0.087(3) 0.072(3) 0.008(2) -0.025(3) 0.060(3)
C2 0.050(2) 0.209(6) 0.082(3) 0.091(4) 0.014(2) 0.061(3)
C3 0.083(3) 0.076(3) 0.099(4) 0.021(3) -0.058(3) 0.006(2)
C4 0.110(4) 0.132(4) 0.0338(19) 0.017(2) -0.008(2) 0.049(3)
C5 0.103(4) 0.110(4) 0.090(3) 0.062(3) -0.008(3) 0.020(3)
C6 0.070(2) 0.059(2) 0.0404(16) -0.0027(14) -0.0082(15) 0.0356(18)
C7 0.053(2) 0.101(3) 0.0384(17) 0.0073(17) 0.0078(14) 0.037(2)
C8 0.0363(15) 0.071(2) 0.0364(15) 0.0112(14) 0.0014(12) 0.0075(14)
C9 0.0314(13) 0.0411(14) 0.0273(12) 0.0080(10) -0.0047(10) 0.0090(11)
C10 0.0527(17) 0.0373(15) 0.0357(14) 0.0050(11) -0.0070(12) 0.0119(12)
C11 0.0294(13) 0.0326(13) 0.0340(13) 0.0082(10) -0.0007(10) 0.0057(10)
C12 0.0262(12) 0.0324(13) 0.0313(13) 0.0060(10) 0.0029(10) 0.0025(10)
C13 0.0277(12) 0.0353(13) 0.0347(13) 0.0080(10) -0.0020(10) -0.0045(10)

loop_
_atom_type_symbol
_atom_type_description
_atom_type_scat_dispersion_real
_atom_type_scat_dispersion_imag
_atom_type_scat_source
C C 0.0033 0.0016 'International Tables Vol C Tables 4.2.6.8 and 6.1.1.4'
H H 0.0000 0.0000 'International Tables Vol C Tables 4.2.6.8 and 6.1.1.4'
N N 0.0061 0.0033 'International Tables Vol C Tables 4.2.6.8 and 6.1.1.4'
O O 0.0106 0.0060 'International Tables Vol C Tables 4.2.6.8 and 6.1.1.4'
P P 0.1023 0.0942 'International Tables Vol C Tables 4.2.6.8 and 6.1.1.4'
S S 0.1246 0.1234 'International Tables Vol C Tables 4.2.6.8 and 6.1.1.4'
Cl Cl 0.1484 0.1585 'International Tables Vol C Tables 4.2.6.8 and 6.1.1.4'
Fe Fe 0.3463 0.8444 'International Tables Vol C Tables 4.2.6.8 and 6.1.1.4'

loop_
_geom_angle_atom_site_label_1
_geom_angle_atom_site_label_2
_geom_angle_atom_site_label_3
_geom_angle
_geom_angle_site_symmetry_1
_geom_angle_site_symmetry_3
_geom_angle_publ_flag
C3 Fe1 C2 42.2(2) . . ?
C3 Fe1 C9 147.4(2) . . ?
C2 Fe1 C9 113.82(16) . . ?
C3 Fe1 C1 67.89(19) . . ?
C2 Fe1 C1 40.3(2) . . ?
C9 Fe1 C1 109.31(15) . . ?
C3 Fe1 C10 116.47(18) . . ?
C2 Fe1 C10 110.20(16) . . ?
C9 Fe1 C10 41.29(11) . . ?
C1 Fe1 C10 134.8(2) . . ?
C3 Fe1 C8 171.5(2) . . ?
C2 Fe1 C8 144.0(2) . . ?
C9 Fe1 C8 40.98(11) . . ?
C1 Fe1 C8 113.50(18) . . ?
C10 Fe1 C8 69.02(12) . . ?
C3 Fe1 C4 39.2(2) . . ?
C2 Fe1 C4 67.23(19) . . ?
C9 Fe1 C4 170.7(2) . . ?
C1 Fe1 C4 65.08(19) . . ?
C10 Fe1 C4 147.9(2) . . ?
C8 Fe1 C4 132.9(2) . . ?
C3 Fe1 C7 133.2(2) . . ?
C2 Fe1 C7 174.5(2) . . ?
C9 Fe1 C7 68.75(12) . . ?
C1 Fe1 C7 144.4(2) . . ?
C10 Fe1 C7 68.22(14) . . ?
C8 Fe1 C7 41.02(13) . . ?
C4 Fe1 C7 111.08(17) . . ?
C3 Fe1 C5 66.4(2) . . ?
C2 Fe1 C5 66.8(2) . . ?
C9 Fe1 C5 132.66(19) . . ?
C1 Fe1 C5 38.5(2) . . ?
C10 Fe1 C5 172.5(2) . . ?
C8 Fe1 C5 109.08(18) . . ?
C4 Fe1 C5 38.4(2) . . ?
C7 Fe1 C5 115.5(2) . . ?
C3 Fe1 C6 110.77(16) . . ?
C2 Fe1 C6 135.2(2) . . ?
C9 Fe1 C6 68.72(11) . . ?
C1 Fe1 C6 174.5(2) . . ?
C10 Fe1 C6 40.40(12) . . ?
C8 Fe1 C6 68.67(14) . . ?
C4 Fe1 C6 117.56(17) . . ?
C7 Fe1 C6 40.34(15) . . ?
C5 Fe1 C6 146.5(2) . . ?
C11 P1 C12 102.68(11) . . ?
C11 P1 C13 102.11(11) . . ?
C12 P1 C13 106.97(12) . . ?
C11 P1 S1 117.53(8) . . ?
C12 P1 S1 113.37(8) . . ?
C13 P1 S1 112.90(9) . . ?
N2 P2 O1 108.72(12) . . ?
N2 P2 N1 118.94(12) . . ?
O1 P2 N1 110.64(10) . . ?
N2 P2 Cl1 108.11(10) . . ?
O1 P2 Cl1 101.33(8) . . ?
N1 P2 Cl1 107.63(8) . . ?
O2 P3 N3 110.28(12) . . ?
O2 P3 N1 109.09(10) . . ?
N3 P3 N1 118.06(12) . . ?
O2 P3 Cl2 100.82(7) . . ?
N3 P3 Cl2 106.86(9) . . ?
N1 P3 Cl2 110.33(8) . . ?
N3 P4 N2 118.89(12) . . ?
N3 P4 Cl3 108.79(10) . . ?
N2 P4 Cl3 110.03(10) . . ?
N3 P4 Cl4 108.48(10) . . ?
N2 P4 Cl4 108.22(10) . . ?
Cl3 P4 Cl4 100.91(5) . . ?
C13 O1 P2 122.32(15) . . ?
C12 O2 P3 121.01(15) . . ?
P2 N1 P3 118.90(12) . . ?
P2 N2 P4 119.92(15) . . ?
P4 N3 P3 121.51(14) . . ?
C5 C1 C2 109.5(5) . . ?
C5 C1 Fe1 71.4(3) . . ?
C2 C1 Fe1 69.4(2) . . ?
C1 C2 C3 105.1(4) . . ?
C1 C2 Fe1 70.3(2) . . ?
C3 C2 Fe1 68.9(2) . . ?
C4 C3 C2 105.9(4) . . ?
C4 C3 Fe1 71.4(2) . . ?
C2 C3 Fe1 68.9(2) . . ?
C5 C4 C3 110.5(5) . . ?
C5 C4 Fe1 70.9(2) . . ?
C3 C4 Fe1 69.4(2) . . ?
C1 C5 C4 109.0(5) . . ?
C1 C5 Fe1 70.1(3) . . ?
C4 C5 Fe1 70.7(3) . . ?
C10 C6 C7 108.3(3) . . ?
C10 C6 Fe1 69.29(16) . . ?
C7 C6 Fe1 69.59(19) . . ?
C6 C7 C8 108.5(3) . . ?
C6 C7 Fe1 70.07(18) . . ?
C8 C7 Fe1 69.33(17) . . ?
C9 C8 C7 107.3(3) . . ?
C9 C8 Fe1 69.02(15) . . ?
C7 C8 Fe1 69.65(18) . . ?
C8 C9 C10 107.9(2) . . ?
C8 C9 C11 125.9(2) . . ?
C10 C9 C11 126.2(2) . . ?
C8 C9 Fe1 70.00(15) . . ?
C10 C9 Fe1 69.73(15) . . ?
C11 C9 Fe1 126.20(17) . . ?
C6 C10 C9 108.0(3) . . ?
C6 C10 Fe1 70.31(18) . . ?
C9 C10 Fe1 68.98(15) . . ?
C9 C11 P1 113.37(16) . . ?
O2 C12 P1 112.09(16) . . ?
O1 C13 P1 113.89(16) . . ?

loop_
_geom_bond_atom_site_label_1
_geom_bond_atom_site_label_2
_geom_bond_distance
_geom_bond_site_symmetry_2
_geom_bond_publ_flag
Fe1 C3 2.015(4) . ?
Fe1 C2 2.015(4) . ?
Fe1 C9 2.022(2) . ?
Fe1 C1 2.026(4) . ?
Fe1 C10 2.032(3) . ?
Fe1 C8 2.035(3) . ?
Fe1 C4 2.039(4) . ?
Fe1 C7 2.040(3) . ?
Fe1 C5 2.042(4) . ?
Fe1 C6 2.046(3) . ?
Cl1 P2 2.0004(10) . ?
Cl2 P3 1.9937(9) . ?
Cl3 P4 1.9844(11) . ?
Cl4 P4 1.9975(10) . ?
S1 P1 1.9356(9) . ?
P1 C11 1.822(2) . ?
P1 C12 1.844(2) . ?
P1 C13 1.850(2) . ?
P2 N2 1.577(2) . ?
P2 O1 1.5775(18) . ?
P2 N1 1.580(2) . ?
P3 O2 1.5774(18) . ?
P3 N3 1.579(2) . ?
P3 N1 1.586(2) . ?
P4 N3 1.573(2) . ?
P4 N2 1.580(3) . ?
O1 C13 1.442(3) . ?
O2 C12 1.448(3) . ?
C1 C5 1.342(7) . ?
C1 C2 1.392(7) . ?
C2 C3 1.451(7) . ?
C3 C4 1.360(7) . ?
C4 C5 1.343(7) . ?
C6 C10 1.408(4) . ?
C6 C7 1.409(5) . ?
C7 C8 1.428(5) . ?
C8 C9 1.420(4) . ?
C9 C10 1.430(4) . ?
C9 C11 1.504(3) . ?

loop_
_geom_torsion_atom_site_label_1
_geom_torsion_atom_site_label_2
_geom_torsion_atom_site_label_3
_geom_torsion_atom_site_label_4
_geom_torsion
_geom_torsion_site_symmetry_1
_geom_torsion_site_symmetry_2
_geom_torsion_site_symmetry_3
_geom_torsion_site_symmetry_4
_geom_torsion_publ_flag
N2 P2 O1 C13 -141.30(19) . . . . ?
N1 P2 O1 C13 -9.0(2) . . . . ?
Cl1 P2 O1 C13 104.96(17) . . . . ?
N3 P3 O2 C12 135.93(18) . . . . ?
N1 P3 O2 C12 4.7(2) . . . . ?
Cl2 P3 O2 C12 -111.39(16) . . . . ?
N2 P2 N1 P3 23.8(2) . . . . ?
O1 P2 N1 P3 -103.12(15) . . . . ?
Cl1 P2 N1 P3 147.01(11) . . . . ?
O2 P3 N1 P2 107.68(14) . . . . ?
N3 P3 N1 P2 -19.2(2) . . . . ?
Cl2 P3 N1 P2 -142.44(11) . . . . ?
O1 P2 N2 P4 112.36(17) . . . . ?
N1 P2 N2 P4 -15.4(2) . . . . ?
Cl1 P2 N2 P4 -138.42(15) . . . . ?
N3 P4 N2 P2 2.7(2) . . . . ?
Cl3 P4 N2 P2 -123.62(15) . . . . ?
Cl4 P4 N2 P2 126.98(15) . . . . ?
N2 P4 N3 P3 1.7(2) . . . . ?
Cl3 P4 N3 P3 128.60(15) . . . . ?
Cl4 P4 N3 P3 -122.46(15) . . . . ?
O2 P3 N3 P4 -119.74(16) . . . . ?
N1 P3 N3 P4 6.6(2) . . . . ?
Cl2 P3 N3 P4 131.52(15) . . . . ?
C3 Fe1 C1 C5 79.4(4) . . . . ?
C2 Fe1 C1 C5 120.2(4) . . . . ?
C9 Fe1 C1 C5 -135.5(3) . . . . ?
C10 Fe1 C1 C5 -174.7(3) . . . . ?
C8 Fe1 C1 C5 -91.5(3) . . . . ?
C4 Fe1 C1 C5 36.6(3) . . . . ?
C7 Fe1 C1 C5 -55.3(4) . . . . ?
C6 Fe1 C1 C5 156.4(15) . . . . ?
C3 Fe1 C1 C2 -40.8(3) . . . . ?
C9 Fe1 C1 C2 104.4(3) . . . . ?
C10 Fe1 C1 C2 65.1(4) . . . . ?
C8 Fe1 C1 C2 148.3(3) . . . . ?
C4 Fe1 C1 C2 -83.6(3) . . . . ?
C7 Fe1 C1 C2 -175.4(3) . . . . ?
C5 Fe1 C1 C2 -120.2(4) . . . . ?
C6 Fe1 C1 C2 36.2(17) . . . . ?
C5 C1 C2 C3 0.1(4) . . . . ?
Fe1 C1 C2 C3 60.5(2) . . . . ?
C5 C1 C2 Fe1 -60.3(3) . . . . ?
C3 Fe1 C2 C1 115.7(4) . . . . ?
C9 Fe1 C2 C1 -92.2(3) . . . . ?
C10 Fe1 C2 C1 -136.7(3) . . . . ?
C8 Fe1 C2 C1 -54.9(4) . . . . ?
C4 Fe1 C2 C1 77.8(3) . . . . ?
C7 Fe1 C2 C1 151.0(15) . . . . ?
C5 Fe1 C2 C1 35.9(3) . . . . ?
C6 Fe1 C2 C1 -175.4(3) . . . . ?
C9 Fe1 C2 C3 152.1(3) . . . . ?
C1 Fe1 C2 C3 -115.7(4) . . . . ?
C10 Fe1 C2 C3 107.5(3) . . . . ?
C8 Fe1 C2 C3 -170.7(3) . . . . ?
C4 Fe1 C2 C3 -38.0(3) . . . . ?
C7 Fe1 C2 C3 35.2(17) . . . . ?
C5 Fe1 C2 C3 -79.9(3) . . . . ?
C6 Fe1 C2 C3 68.9(3) . . . . ?
C1 C2 C3 C4 0.8(4) . . . . ?
Fe1 C2 C3 C4 62.2(3) . . . . ?
C1 C2 C3 Fe1 -61.4(3) . . . . ?
C2 Fe1 C3 C4 -116.1(4) . . . . ?
C9 Fe1 C3 C4 -168.8(3) . . . . ?
C1 Fe1 C3 C4 -77.2(3) . . . . ?
C10 Fe1 C3 C4 152.4(3) . . . . ?
C8 Fe1 C3 C4 23.9(12) . . . . ?
C7 Fe1 C3 C4 68.2(4) . . . . ?
C5 Fe1 C3 C4 -35.3(3) . . . . ?
C6 Fe1 C3 C4 108.5(3) . . . . ?
C9 Fe1 C3 C2 -52.6(4) . . . . ?
C1 Fe1 C3 C2 38.9(3) . . . . ?
C10 Fe1 C3 C2 -91.4(3) . . . . ?
C8 Fe1 C3 C2 140.1(10) . . . . ?
C4 Fe1 C3 C2 116.1(4) . . . . ?
C7 Fe1 C3 C2 -175.7(3) . . . . ?
C5 Fe1 C3 C2 80.9(3) . . . . ?
C6 Fe1 C3 C2 -135.3(3) . . . . ?
C2 C3 C4 C5 -1.5(5) . . . . ?
Fe1 C3 C4 C5 59.1(3) . . . . ?
C2 C3 C4 Fe1 -60.6(2) . . . . ?
C3 Fe1 C4 C5 -121.7(5) . . . . ?
C2 Fe1 C4 C5 -80.8(4) . . . . ?
C9 Fe1 C4 C5 17.7(12) . . . . ?
C1 Fe1 C4 C5 -36.7(3) . . . . ?
C10 Fe1 C4 C5 -172.9(3) . . . . ?
C8 Fe1 C4 C5 63.0(4) . . . . ?
C7 Fe1 C4 C5 104.8(3) . . . . ?
C6 Fe1 C4 C5 148.7(3) . . . . ?
C2 Fe1 C4 C3 40.9(3) . . . . ?
C9 Fe1 C4 C3 139.4(9) . . . . ?
C1 Fe1 C4 C3 85.0(4) . . . . ?
C10 Fe1 C4 C3 -51.2(5) . . . . ?
C8 Fe1 C4 C3 -175.3(3) . . . . ?
C7 Fe1 C4 C3 -133.5(3) . . . . ?
C5 Fe1 C4 C3 121.7(5) . . . . ?
C6 Fe1 C4 C3 -89.6(3) . . . . ?
C2 C1 C5 C4 -1.0(5) . . . . ?
Fe1 C1 C5 C4 -60.2(3) . . . . ?
C2 C1 C5 Fe1 59.2(3) . . . . ?
C3 C4 C5 C1 1.6(5) . . . . ?
Fe1 C4 C5 C1 59.8(3) . . . . ?
C3 C4 C5 Fe1 -58.3(3) . . . . ?
C3 Fe1 C5 C1 -83.7(4) . . . . ?
C2 Fe1 C5 C1 -37.5(3) . . . . ?
C9 Fe1 C5 C1 64.2(4) . . . . ?
C10 Fe1 C5 C1 30.1(15) . . . . ?
C8 Fe1 C5 C1 104.1(3) . . . . ?
C4 Fe1 C5 C1 -119.6(5) . . . . ?
C7 Fe1 C5 C1 148.0(3) . . . . ?
C6 Fe1 C5 C1 -176.0(3) . . . . ?
C3 Fe1 C5 C4 35.9(3) . . . . ?
C2 Fe1 C5 C4 82.2(4) . . . . ?
C9 Fe1 C5 C4 -176.2(3) . . . . ?
C1 Fe1 C5 C4 119.6(5) . . . . ?
C10 Fe1 C5 C4 149.7(12) . . . . ?
C8 Fe1 C5 C4 -136.3(3) . . . . ?
C7 Fe1 C5 C4 -92.3(4) . . . . ?
C6 Fe1 C5 C4 -56.4(5) . . . . ?
C3 Fe1 C6 C10 106.8(3) . . . . ?
C2 Fe1 C6 C10 64.7(3) . . . . ?
C9 Fe1 C6 C10 -38.14(17) . . . . ?
C1 Fe1 C6 C10 31.9(17) . . . . ?
C8 Fe1 C6 C10 -82.28(19) . . . . ?
C4 Fe1 C6 C10 149.4(3) . . . . ?
C7 Fe1 C6 C10 -120.0(3) . . . . ?
C5 Fe1 C6 C10 -174.9(3) . . . . ?
C3 Fe1 C6 C7 -133.2(3) . . . . ?
C2 Fe1 C6 C7 -175.3(3) . . . . ?
C9 Fe1 C6 C7 81.81(19) . . . . ?
C1 Fe1 C6 C7 151.9(16) . . . . ?
C10 Fe1 C6 C7 120.0(3) . . . . ?
C8 Fe1 C6 C7 37.67(18) . . . . ?
C4 Fe1 C6 C7 -90.7(3) . . . . ?
C5 Fe1 C6 C7 -55.0(4) . . . . ?
C10 C6 C7 C8 -0.2(3) . . . . ?
Fe1 C6 C7 C8 -58.9(2) . . . . ?
C10 C6 C7 Fe1 58.6(2) . . . . ?
C3 Fe1 C7 C6 69.2(3) . . . . ?
C2 Fe1 C7 C6 37.1(16) . . . . ?
C9 Fe1 C7 C6 -81.75(19) . . . . ?
C1 Fe1 C7 C6 -175.5(3) . . . . ?
C10 Fe1 C7 C6 -37.21(18) . . . . ?
C8 Fe1 C7 C6 -119.8(3) . . . . ?
C4 Fe1 C7 C6 108.2(3) . . . . ?
C5 Fe1 C7 C6 149.9(2) . . . . ?
C3 Fe1 C7 C8 -170.9(3) . . . . ?
C2 Fe1 C7 C8 157.0(15) . . . . ?
C9 Fe1 C7 C8 38.09(18) . . . . ?
C1 Fe1 C7 C8 -55.7(4) . . . . ?
C10 Fe1 C7 C8 82.6(2) . . . . ?
C4 Fe1 C7 C8 -132.0(3) . . . . ?
C5 Fe1 C7 C8 -90.2(3) . . . . ?
C6 Fe1 C7 C8 119.8(3) . . . . ?
C6 C7 C8 C9 0.3(3) . . . . ?
Fe1 C7 C8 C9 -59.00(19) . . . . ?
C6 C7 C8 Fe1 59.3(2) . . . . ?
C3 Fe1 C8 C9 169.6(10) . . . . ?
C2 Fe1 C8 C9 -57.6(3) . . . . ?
C1 Fe1 C8 C9 -92.8(3) . . . . ?
C10 Fe1 C8 C9 38.23(16) . . . . ?
C4 Fe1 C8 C9 -169.9(2) . . . . ?
C7 Fe1 C8 C9 118.8(3) . . . . ?
C5 Fe1 C8 C9 -134.0(2) . . . . ?
C6 Fe1 C8 C9 81.69(19) . . . . ?
C3 Fe1 C8 C7 50.8(11) . . . . ?
C2 Fe1 C8 C7 -176.3(3) . . . . ?
C9 Fe1 C8 C7 -118.8(3) . . . . ?
C1 Fe1 C8 C7 148.4(3) . . . . ?
C10 Fe1 C8 C7 -80.5(2) . . . . ?
C4 Fe1 C8 C7 71.3(3) . . . . ?
C5 Fe1 C8 C7 107.2(3) . . . . ?
C6 Fe1 C8 C7 -37.1(2) . . . . ?
C7 C8 C9 C10 -0.3(3) . . . . ?
Fe1 C8 C9 C10 -59.67(18) . . . . ?
C7 C8 C9 C11 -179.8(2) . . . . ?
Fe1 C8 C9 C11 120.8(2) . . . . ?
C7 C8 C9 Fe1 59.4(2) . . . . ?
C3 Fe1 C9 C8 -177.1(3) . . . . ?
C2 Fe1 C9 C8 147.1(3) . . . . ?
C1 Fe1 C9 C8 103.9(3) . . . . ?
C10 Fe1 C9 C8 -118.9(2) . . . . ?
C4 Fe1 C9 C8 52.6(10) . . . . ?
C7 Fe1 C9 C8 -38.1(2) . . . . ?
C5 Fe1 C9 C8 67.5(3) . . . . ?
C6 Fe1 C9 C8 -81.5(2) . . . . ?
C3 Fe1 C9 C10 -58.3(3) . . . . ?
C2 Fe1 C9 C10 -94.0(3) . . . . ?
C1 Fe1 C9 C10 -137.2(3) . . . . ?
C8 Fe1 C9 C10 118.9(2) . . . . ?
C4 Fe1 C9 C10 171.5(10) . . . . ?
C7 Fe1 C9 C10 80.8(2) . . . . ?
C5 Fe1 C9 C10 -173.6(3) . . . . ?
C6 Fe1 C9 C10 37.34(19) . . . . ?
C3 Fe1 C9 C11 62.4(4) . . . . ?
C2 Fe1 C9 C11 26.7(3) . . . . ?
C1 Fe1 C9 C11 -16.5(3) . . . . ?
C10 Fe1 C9 C11 120.6(3) . . . . ?
C8 Fe1 C9 C11 -120.5(3) . . . . ?
C4 Fe1 C9 C11 -67.9(10) . . . . ?
C7 Fe1 C9 C11 -158.6(3) . . . . ?
C5 Fe1 C9 C11 -53.0(3) . . . . ?
C6 Fe1 C9 C11 158.0(3) . . . . ?
C7 C6 C10 C9 0.1(3) . . . . ?
Fe1 C6 C10 C9 58.87(18) . . . . ?
C7 C6 C10 Fe1 -58.8(2) . . . . ?
C8 C9 C10 C6 0.1(3) . . . . ?
C11 C9 C10 C6 179.6(2) . . . . ?
Fe1 C9 C10 C6 -59.70(19) . . . . ?
C8 C9 C10 Fe1 59.83(18) . . . . ?
C11 C9 C10 Fe1 -120.7(2) . . . . ?
C3 Fe1 C10 C6 -91.5(3) . . . . ?
C2 Fe1 C10 C6 -137.2(3) . . . . ?
C9 Fe1 C10 C6 119.3(3) . . . . ?
C1 Fe1 C10 C6 -175.9(3) . . . . ?
C8 Fe1 C10 C6 81.3(2) . . . . ?
C4 Fe1 C10 C6 -58.1(4) . . . . ?
C7 Fe1 C10 C6 37.2(2) . . . . ?
C5 Fe1 C10 C6 158.0(13) . . . . ?
C3 Fe1 C10 C9 149.2(2) . . . . ?
C2 Fe1 C10 C9 103.5(3) . . . . ?
C1 Fe1 C10 C9 64.8(3) . . . . ?
C8 Fe1 C10 C9 -37.95(16) . . . . ?
C4 Fe1 C10 C9 -177.4(3) . . . . ?
C7 Fe1 C10 C9 -82.15(19) . . . . ?
C5 Fe1 C10 C9 38.7(14) . . . . ?
C6 Fe1 C10 C9 -119.3(3) . . . . ?
C8 C9 C11 P1 95.4(3) . . . . ?
C10 C9 C11 P1 -84.1(3) . . . . ?
Fe1 C9 C11 P1 -174.27(14) . . . . ?
C12 P1 C11 C9 -45.0(2) . . . . ?
C13 P1 C11 C9 65.8(2) . . . . ?
S1 P1 C11 C9 -170.12(15) . . . . ?
P3 O2 C12 P1 -79.34(19) . . . . ?
C11 P1 C12 O2 -154.42(16) . . . . ?
C13 P1 C12 O2 98.51(17) . . . . ?
S1 P1 C12 O2 -26.59(18) . . . . ?
P2 O1 C13 P1 76.9(2) . . . . ?
C11 P1 C13 O1 158.39(17) . . . . ?
C12 P1 C13 O1 -94.13(19) . . . . ?
S1 P1 C13 O1 31.3(2) . . . . ?
